data_7161232
loop_
_publ_author_name
'Ghosh, Subhash Chandra'
'Yadav, Anil K.'
'Thakur, Dinesh Gopichand'
'Sonawane, Mahesh A.'

_publ_section_title
;
 Palladium-Catalyzed Chelation-Assisted C-H Functionalization of Quinoline
 Aldehydes to Esters with Mechanistic Insights
;
_journal_name_full 'Organic &amp; Biomolecular Chemistry'
_journal_paper_doi 10.1039/D6OB00752J
_journal_year 2026
_chemical_formula_moiety 'C17 H13 N O2'
_chemical_formula_sum 'C17 H13 N O2'
_chemical_formula_weight 263.28
_space_group_crystal_system triclinic
_space_group_IT_number 2
_space_group_name_Hall '-P 1'
_space_group_name_H-M_alt 'P -1'
_atom_sites_solution_hydrogens geom
_audit_creation_date 2022-12-30
_audit_creation_method
;
Olex2 1.2
(compiled 2018.05.29 svn.r3508 for OlexSys, GUI svn.r5506)
;
_audit_update_record
;
2024-01-10 deposited with the CCDC.	2026-06-17 downloaded from the CCDC.
;
_cell_angle_alpha 93.2390(10)
_cell_angle_beta 93.0310(10)
_cell_angle_gamma 96.752(2)
_cell_formula_units_Z 4
_cell_length_a 8.0758(3)
_cell_length_b 8.2847(3)
_cell_length_c 20.1164(7)
_cell_measurement_reflns_used 9920
_cell_measurement_temperature 298(2)
_cell_measurement_theta_max 29.79
_cell_measurement_theta_min 2.48
_cell_volume 1332.02(8)
_computing_cell_refinement 'SAINT V8.40B (?, 2016)'
_computing_data_reduction 'SAINT V8.40B (?, 2016)'
_computing_molecular_graphics 'Olex2 (Dolomanov et al., 2009)'
_computing_publication_material 'Olex2 (Dolomanov et al., 2009)'
_computing_structure_refinement 'ShelXL (Sheldrick, 2015)'
_computing_structure_solution 'SHELXT 2018/2 (Sheldrick, 2018)'
_diffrn_ambient_temperature 298
_diffrn_measured_fraction_theta_full 1.000
_diffrn_measured_fraction_theta_max 0.996
_diffrn_measurement_device_type 'Bruker D8 QUEST'
_diffrn_measurement_method '\f and \w scans'
_diffrn_radiation_type MoK\a
_diffrn_radiation_wavelength 0.71073
_diffrn_reflns_av_R_equivalents 0.0776
_diffrn_reflns_av_unetI/netI 0.0387
_diffrn_reflns_Laue_measured_fraction_full 1.000
_diffrn_reflns_Laue_measured_fraction_max 0.996
_diffrn_reflns_limit_h_max 11
_diffrn_reflns_limit_h_min -11
_diffrn_reflns_limit_k_max 11
_diffrn_reflns_limit_k_min -11
_diffrn_reflns_limit_l_max 28
_diffrn_reflns_limit_l_min -28
_diffrn_reflns_number 90726
_diffrn_reflns_point_group_measured_fraction_full 1.000
_diffrn_reflns_point_group_measured_fraction_max 0.996
_diffrn_reflns_theta_full 25.242
_diffrn_reflns_theta_max 30.464
_diffrn_reflns_theta_min 2.032
_diffrn_standards_number 0
_exptl_absorpt_coefficient_mu 0.087
_exptl_absorpt_correction_T_max 0.7460
_exptl_absorpt_correction_T_min 0.6409
_exptl_absorpt_correction_type multi-scan
_exptl_absorpt_process_details
'SADABS-2016/2 (Bruker,2016/2) was used for absorption correction. wR2(int) was 0.1204 before and 0.0741 after correction. The Ratio of minimum to maximum transmission is 0.8591. The \l/2 correction factor is Not present.'
_exptl_crystal_colour colourless
_exptl_crystal_colour_primary colourless
_exptl_crystal_density_diffrn 1.313
_exptl_crystal_description block
_exptl_crystal_F_000 552
_exptl_crystal_size_max 0.27
_exptl_crystal_size_mid 0.13
_exptl_crystal_size_min 0.12
_refine_diff_density_max 0.312
_refine_diff_density_min -0.356
_refine_diff_density_rms 0.065
_refine_ls_extinction_method none
_refine_ls_goodness_of_fit_ref 1.058
_refine_ls_hydrogen_treatment constr
_refine_ls_matrix_type full
_refine_ls_number_parameters 363
_refine_ls_number_reflns 8076
_refine_ls_number_restraints 0
_refine_ls_restrained_S_all 1.058
_refine_ls_R_factor_all 0.0890
_refine_ls_R_factor_gt 0.0565
_refine_ls_shift/su_max 0.001
_refine_ls_shift/su_mean 0.000
_refine_ls_structure_factor_coef Fsqd
_refine_ls_weighting_details 'w=1/[\s^2^(Fo^2^)+(0.0713P)^2^+0.3725P] where P=(Fo^2^+2Fc^2^)/3'
_refine_ls_weighting_scheme calc
_refine_ls_wR_factor_gt 0.1469
_refine_ls_wR_factor_ref 0.1748
_reflns_Friedel_coverage 0.000
_reflns_number_gt 5543
_reflns_number_total 8076
_reflns_threshold_expression 'I > 2\s(I)'
_cod_data_source_file d6ob00752j2.cif
_cod_data_source_block sgdt_923_0m_a
_cod_database_code 7161232
_shelx_shelxl_version_number 2018/3
_shelx_space_group_comment
;
The symmetry employed for this shelxl refinement is uniquely defined
by the following loop, which should always be used as a source of
symmetry information in preference to the above space-group names.
They are only intended as comments.
;
_shelx_estimated_absorpt_t_max 0.990
_shelx_estimated_absorpt_t_min 0.977
_olex2_refinement_description
;
1. Fixed Uiso
 At 1.2 times of:
  All C(H) groups
 At 1.5 times of:
  All C(H,H,H) groups
2.a Aromatic/amide H refined with riding coordinates:
 C1(H1), C2(H2), C7(H7), C10(H10), C12(H12), C13(H13), C14(H14), C15(H15),
 C16(H16), C17(H17), C20(H20), C25(H25), C26(H26), C27(H27), C28(H28), C29(H29),
  C30(H30), C32(H32), C33(H33), C34(H34)
2.b Idealised Me refined as rotating group:
 C9(H9A,H9B,H9C), C18(H18A,H18B,H18C)
;
_olex2_submission_special_instructions 'No special instructions were received'

loop_
_space_group_symop_operation_xyz
'x, y, z'
'-x, -y, -z'

loop_
_atom_site_label
_atom_site_type_symbol
_atom_site_fract_x
_atom_site_fract_y
_atom_site_fract_z
_atom_site_U_iso_or_equiv
_atom_site_adp_type
_atom_site_occupancy
_atom_site_site_symmetry_order
_atom_site_calc_flag
_atom_site_refinement_flags_posn
_atom_site_refinement_flags_adp
_atom_site_refinement_flags_occupancy
_atom_site_disorder_assembly
_atom_site_disorder_group
O1 O 0.16076(19) 0.49967(19) 0.84867(11) 0.0911(6) Uani 1 1 d . . . . .
O4 O 0.7194(2) 0.97526(17) 0.65222(9) 0.0837(5) Uani 1 1 d . . . . .
N1 N 0.09197(18) 0.14503(18) 0.77767(7) 0.0506(3) Uani 1 1 d . . . . .
O2 O -0.37642(16) 0.75905(17) 0.86088(7) 0.0643(4) Uani 1 1 d . . . . .
O3 O 0.19524(17) 1.11058(16) 0.52899(8) 0.0677(4) Uani 1 1 d . . . . .
N2 N 0.49729(18) 0.57567(19) 0.69652(7) 0.0510(3) Uani 1 1 d . . . . .
C1 C 0.2028(3) -0.1015(2) 0.74313(11) 0.0667(5) Uani 1 1 d . . . . .
H1 H 0.223312 -0.172761 0.707944 0.080 Uiso 1 1 calc R . . . .
C2 C 0.1176(3) 0.0332(2) 0.73157(10) 0.0612(5) Uani 1 1 d . . . . .
H2 H 0.076189 0.044210 0.688246 0.073 Uiso 1 1 calc R . . . .
C3 C 0.14757(18) 0.12424(18) 0.84179(8) 0.0411(3) Uani 1 1 d . . . . .
C4 C 0.12369(19) 0.2432(2) 0.89237(9) 0.0460(4) Uani 1 1 d . . . . .
C5 C 0.0642(2) 0.4007(2) 0.87336(9) 0.0501(4) Uani 1 1 d . . . . .
C6 C -0.10774(19) 0.43538(19) 0.88626(8) 0.0419(3) Uani 1 1 d . . . . .
C7 C -0.15619(19) 0.58251(19) 0.86665(8) 0.0427(3) Uani 1 1 d . . . . .
H7 H -0.081526 0.655928 0.846523 0.051 Uiso 1 1 calc R . . . .
C8 C -0.3159(2) 0.6186(2) 0.87731(8) 0.0475(4) Uani 1 1 d . . . . .
C9 C -0.2727(3) 0.8723(3) 0.82617(12) 0.0715(6) Uani 1 1 d . . . . .
H9A H -0.174686 0.912780 0.853981 0.107 Uiso 1 1 calc GR . . . .
H9B H -0.332889 0.961318 0.815061 0.107 Uiso 1 1 calc GR . . . .
H9C H -0.240502 0.819258 0.786037 0.107 Uiso 1 1 calc GR . . . .
C10 C 0.2548(2) -0.1258(2) 0.80645(11) 0.0588(5) Uani 1 1 d . . . . .
H10 H 0.309158 -0.215783 0.815402 0.071 Uiso 1 1 calc R . . . .
C11 C 0.22580(19) -0.0134(2) 0.85899(9) 0.0473(4) Uani 1 1 d . . . . .
C12 C -0.2180(2) 0.3259(2) 0.91647(9) 0.0540(4) Uani 1 1 d . . . . .
H12 H -0.185378 0.227868 0.929540 0.065 Uiso 1 1 calc R . . . .
C13 C -0.3783(2) 0.3640(3) 0.92707(11) 0.0667(5) Uani 1 1 d . . . . .
H13 H -0.452965 0.291194 0.947481 0.080 Uiso 1 1 calc R . . . .
C14 C -0.4265(2) 0.5080(3) 0.90764(11) 0.0619(5) Uani 1 1 d . . . . .
H14 H -0.534033 0.532177 0.914758 0.074 Uiso 1 1 calc R . . . .
C15 C 0.1680(3) 0.2196(3) 0.95722(10) 0.0640(5) Uani 1 1 d . . . . .
H15 H 0.148968 0.296265 0.990660 0.077 Uiso 1 1 calc R . . . .
C16 C 0.2422(3) 0.0804(3) 0.97414(11) 0.0718(6) Uani 1 1 d . . . . .
H16 H 0.270941 0.065886 1.018602 0.086 Uiso 1 1 calc R . . . .
C17 C 0.2718(3) -0.0316(3) 0.92658(11) 0.0630(5) Uani 1 1 d . . . . .
H17 H 0.322901 -0.121624 0.938314 0.076 Uiso 1 1 calc R . . . .
C18 C 0.2513(3) 1.2550(2) 0.56811(12) 0.0673(5) Uani 1 1 d . . . . .
H18A H 0.240621 1.235868 0.614404 0.101 Uiso 1 1 calc GR . . . .
H18B H 0.185135 1.338944 0.556010 0.101 Uiso 1 1 calc GR . . . .
H18C H 0.366286 1.288456 0.560581 0.101 Uiso 1 1 calc GR . . . .
C19 C 0.27830(19) 0.97759(19) 0.53800(9) 0.0454(4) Uani 1 1 d . . . . .
C20 C 0.41582(19) 0.97758(18) 0.58161(8) 0.0414(3) Uani 1 1 d . . . . .
H20 H 0.456873 1.071053 0.607943 0.050 Uiso 1 1 calc R . . . .
C21 C 0.49298(19) 0.83588(17) 0.58589(7) 0.0383(3) Uani 1 1 d . . . . .
C22 C 0.6498(2) 0.84512(19) 0.62901(8) 0.0470(4) Uani 1 1 d . . . . .
C23 C 0.7326(2) 0.69539(18) 0.64099(7) 0.0410(3) Uani 1 1 d . . . . .
C24 C 0.65539(19) 0.56599(18) 0.67615(7) 0.0397(3) Uani 1 1 d . . . . .
C25 C 0.4315(3) 0.4555(3) 0.73043(10) 0.0613(5) Uani 1 1 d . . . . .
H25 H 0.324454 0.460384 0.744670 0.074 Uiso 1 1 calc R . . . .
C26 C 0.5119(3) 0.3200(3) 0.74666(10) 0.0645(5) Uani 1 1 d . . . . .
H26 H 0.457882 0.238029 0.770195 0.077 Uiso 1 1 calc R . . . .
C27 C 0.4305(2) 0.69640(19) 0.54727(8) 0.0431(3) Uani 1 1 d . . . . .
H27 H 0.480531 0.601448 0.550850 0.052 Uiso 1 1 calc R . . . .
C28 C 0.2931(2) 0.6988(2) 0.50321(9) 0.0502(4) Uani 1 1 d . . . . .
H28 H 0.251846 0.605638 0.476756 0.060 Uiso 1 1 calc R . . . .
C29 C 0.2175(2) 0.8385(2) 0.49841(9) 0.0514(4) Uani 1 1 d . . . . .
H29 H 0.125650 0.839719 0.468615 0.062 Uiso 1 1 calc R . . . .
C30 C 0.6690(3) 0.3104(2) 0.72760(9) 0.0561(4) Uani 1 1 d . . . . .
H30 H 0.724634 0.222428 0.738356 0.067 Uiso 1 1 calc R . . . .
C31 C 0.7469(2) 0.43531(19) 0.69132(7) 0.0439(3) Uani 1 1 d . . . . .
C32 C 0.9119(2) 0.4375(2) 0.67115(9) 0.0539(4) Uani 1 1 d . . . . .
H32 H 0.972851 0.352629 0.681270 0.065 Uiso 1 1 calc R . . . .
C33 C 0.9825(2) 0.5620(2) 0.63716(10) 0.0558(4) Uani 1 1 d . . . . .
H33 H 1.090904 0.561530 0.623758 0.067 Uiso 1 1 calc R . . . .
C34 C 0.8926(2) 0.6915(2) 0.62218(9) 0.0485(4) Uani 1 1 d . . . . .
H34 H 0.942639 0.776444 0.599024 0.058 Uiso 1 1 calc R . . . .

loop_
_atom_site_aniso_label
_atom_site_aniso_U_11
_atom_site_aniso_U_22
_atom_site_aniso_U_33
_atom_site_aniso_U_23
_atom_site_aniso_U_13
_atom_site_aniso_U_12
O1 0.0620(9) 0.0579(9) 0.1657(17) 0.0423(10) 0.0581(10) 0.0191(7)
O4 0.0906(11) 0.0438(7) 0.1104(12) -0.0202(7) -0.0504(9) 0.0195(7)
N1 0.0462(7) 0.0482(8) 0.0577(8) 0.0108(6) -0.0042(6) 0.0066(6)
O2 0.0511(7) 0.0613(8) 0.0842(9) 0.0101(7) 0.0018(6) 0.0201(6)
O3 0.0523(7) 0.0508(7) 0.1027(11) 0.0054(7) -0.0091(7) 0.0241(6)
N2 0.0491(8) 0.0566(8) 0.0490(7) 0.0017(6) 0.0062(6) 0.0130(6)
C1 0.0722(13) 0.0498(10) 0.0754(13) -0.0105(9) 0.0019(10) 0.0036(9)
C2 0.0665(12) 0.0578(11) 0.0567(10) 0.0022(8) -0.0069(9) 0.0014(9)
C3 0.0312(7) 0.0374(7) 0.0553(8) 0.0112(6) 0.0029(6) 0.0030(5)
C4 0.0376(7) 0.0445(8) 0.0576(9) 0.0095(7) 0.0109(6) 0.0055(6)
C5 0.0455(8) 0.0412(8) 0.0660(10) 0.0072(7) 0.0178(7) 0.0071(7)
C6 0.0386(7) 0.0418(8) 0.0452(8) 0.0003(6) 0.0076(6) 0.0038(6)
C7 0.0403(7) 0.0423(8) 0.0452(8) 0.0001(6) 0.0056(6) 0.0038(6)
C8 0.0404(8) 0.0514(9) 0.0508(9) -0.0013(7) -0.0002(6) 0.0091(7)
C9 0.0780(14) 0.0549(11) 0.0850(14) 0.0145(10) 0.0052(11) 0.0177(10)
C10 0.0545(10) 0.0366(8) 0.0858(14) 0.0042(8) 0.0020(9) 0.0088(7)
C11 0.0379(8) 0.0404(8) 0.0645(10) 0.0139(7) 0.0012(7) 0.0050(6)
C12 0.0458(9) 0.0522(10) 0.0664(11) 0.0145(8) 0.0141(8) 0.0057(7)
C13 0.0443(9) 0.0734(13) 0.0846(14) 0.0208(11) 0.0204(9) 0.0010(9)
C14 0.0355(8) 0.0741(13) 0.0781(13) 0.0086(10) 0.0114(8) 0.0099(8)
C15 0.0704(12) 0.0683(12) 0.0546(10) 0.0057(9) 0.0131(9) 0.0093(10)
C16 0.0807(14) 0.0818(15) 0.0549(11) 0.0252(11) 0.0008(10) 0.0101(12)
C17 0.0613(11) 0.0587(11) 0.0730(12) 0.0275(10) -0.0013(9) 0.0142(9)
C18 0.0675(12) 0.0484(10) 0.0924(15) 0.0090(10) 0.0165(11) 0.0261(9)
C19 0.0367(7) 0.0419(8) 0.0607(9) 0.0101(7) 0.0072(6) 0.0124(6)
C20 0.0436(8) 0.0356(7) 0.0464(8) 0.0018(6) 0.0045(6) 0.0104(6)
C21 0.0424(7) 0.0347(7) 0.0389(7) 0.0029(5) 0.0030(6) 0.0093(6)
C22 0.0557(9) 0.0369(8) 0.0484(8) -0.0030(6) -0.0080(7) 0.0127(7)
C23 0.0471(8) 0.0365(7) 0.0399(7) -0.0010(6) -0.0048(6) 0.0116(6)
C24 0.0451(8) 0.0386(7) 0.0358(7) -0.0029(5) -0.0028(6) 0.0108(6)
C25 0.0559(10) 0.0727(13) 0.0544(10) 0.0024(9) 0.0108(8) 0.0013(9)
C26 0.0811(14) 0.0553(11) 0.0540(10) 0.0093(8) 0.0054(9) -0.0082(10)
C27 0.0493(8) 0.0351(7) 0.0456(8) 0.0012(6) -0.0003(6) 0.0101(6)
C28 0.0501(9) 0.0425(8) 0.0557(9) -0.0024(7) -0.0065(7) 0.0033(7)
C29 0.0386(8) 0.0525(9) 0.0629(10) 0.0076(8) -0.0064(7) 0.0067(7)
C30 0.0780(13) 0.0404(9) 0.0490(9) 0.0026(7) -0.0073(8) 0.0080(8)
C31 0.0553(9) 0.0371(7) 0.0394(7) -0.0020(6) -0.0059(6) 0.0118(6)
C32 0.0559(10) 0.0476(9) 0.0606(10) -0.0024(8) -0.0060(8) 0.0235(8)
C33 0.0445(9) 0.0577(11) 0.0666(11) -0.0046(8) 0.0030(8) 0.0158(8)
C34 0.0480(9) 0.0452(9) 0.0523(9) 0.0018(7) 0.0030(7) 0.0058(7)

loop_
_atom_type_symbol
_atom_type_description
_atom_type_scat_dispersion_real
_atom_type_scat_dispersion_imag
_atom_type_scat_source
C C 0.0033 0.0016 'International Tables Vol C Tables 4.2.6.8 and 6.1.1.4'
H H 0.0000 0.0000 'International Tables Vol C Tables 4.2.6.8 and 6.1.1.4'
N N 0.0061 0.0033 'International Tables Vol C Tables 4.2.6.8 and 6.1.1.4'
O O 0.0106 0.0060 'International Tables Vol C Tables 4.2.6.8 and 6.1.1.4'

loop_
_geom_angle_atom_site_label_1
_geom_angle_atom_site_label_2
_geom_angle_atom_site_label_3
_geom_angle
_geom_angle_site_symmetry_1
_geom_angle_site_symmetry_3
_geom_angle_publ_flag
C2 N1 C3 117.23(15) . . ?
C8 O2 C9 118.06(15) . . ?
C19 O3 C18 117.87(15) . . ?
C25 N2 C24 116.70(16) . . ?
C2 C1 H1 120.6 . . ?
C10 C1 H1 120.6 . . ?
C10 C1 C2 118.73(18) . . ?
N1 C2 C1 124.62(18) . . ?
N1 C2 H2 117.7 . . ?
C1 C2 H2 117.7 . . ?
N1 C3 C4 118.61(14) . . ?
N1 C3 C11 122.18(15) . . ?
C4 C3 C11 119.20(15) . . ?
C3 C4 C5 119.39(15) . . ?
C15 C4 C3 119.58(16) . . ?
C15 C4 C5 120.80(16) . . ?
O1 C5 C4 118.52(15) . . ?
O1 C5 C6 120.81(15) . . ?
C6 C5 C4 120.66(14) . . ?
C7 C6 C5 117.92(14) . . ?
C12 C6 C5 121.58(15) . . ?
C12 C6 C7 120.50(15) . . ?
C6 C7 H7 120.2 . . ?
C8 C7 C6 119.59(15) . . ?
C8 C7 H7 120.2 . . ?
O2 C8 C7 124.73(16) . . ?
O2 C8 C14 115.51(15) . . ?
C7 C8 C14 119.75(16) . . ?
O2 C9 H9A 109.5 . . ?
O2 C9 H9B 109.5 . . ?
O2 C9 H9C 109.5 . . ?
H9A C9 H9B 109.5 . . ?
H9A C9 H9C 109.5 . . ?
H9B C9 H9C 109.5 . . ?
C1 C10 H10 120.2 . . ?
C1 C10 C11 119.60(17) . . ?
C11 C10 H10 120.2 . . ?
C10 C11 C3 117.46(16) . . ?
C17 C11 C3 119.19(17) . . ?
C17 C11 C10 123.34(16) . . ?
C6 C12 H12 120.4 . . ?
C6 C12 C13 119.28(17) . . ?
C13 C12 H12 120.4 . . ?
C12 C13 H13 119.8 . . ?
C14 C13 C12 120.39(18) . . ?
C14 C13 H13 119.8 . . ?
C8 C14 H14 119.8 . . ?
C13 C14 C8 120.48(16) . . ?
C13 C14 H14 119.8 . . ?
C4 C15 H15 119.6 . . ?
C4 C15 C16 120.83(19) . . ?
C16 C15 H15 119.6 . . ?
C15 C16 H16 119.7 . . ?
C17 C16 C15 120.62(18) . . ?
C17 C16 H16 119.7 . . ?
C11 C17 H17 119.8 . . ?
C16 C17 C11 120.49(17) . . ?
C16 C17 H17 119.8 . . ?
O3 C18 H18A 109.5 . . ?
O3 C18 H18B 109.5 . . ?
O3 C18 H18C 109.5 . . ?
H18A C18 H18B 109.5 . . ?
H18A C18 H18C 109.5 . . ?
H18B C18 H18C 109.5 . . ?
O3 C19 C20 124.14(15) . . ?
O3 C19 C29 115.47(15) . . ?
C20 C19 C29 120.37(14) . . ?
C19 C20 H20 120.3 . . ?
C19 C20 C21 119.40(14) . . ?
C21 C20 H20 120.3 . . ?
C20 C21 C22 117.68(13) . . ?
C27 C21 C20 120.22(14) . . ?
C27 C21 C22 121.93(13) . . ?
O4 C22 C21 120.74(14) . . ?
O4 C22 C23 118.09(15) . . ?
C21 C22 C23 121.03(13) . . ?
C24 C23 C22 121.83(14) . . ?
C34 C23 C22 118.28(15) . . ?
C34 C23 C24 119.64(14) . . ?
N2 C24 C23 118.47(14) . . ?
N2 C24 C31 122.55(15) . . ?
C23 C24 C31 118.93(14) . . ?
N2 C25 H25 117.7 . . ?
N2 C25 C26 124.55(18) . . ?
C26 C25 H25 117.7 . . ?
C25 C26 H26 120.4 . . ?
C30 C26 C25 119.22(18) . . ?
C30 C26 H26 120.4 . . ?
C21 C27 H27 120.2 . . ?
C21 C27 C28 119.67(14) . . ?
C28 C27 H27 120.2 . . ?
C27 C28 H28 119.8 . . ?
C29 C28 C27 120.32(15) . . ?
C29 C28 H28 119.8 . . ?
C19 C29 H29 120.0 . . ?
C28 C29 C19 120.00(15) . . ?
C28 C29 H29 120.0 . . ?
C26 C30 H30 120.4 . . ?
C26 C30 C31 119.15(17) . . ?
C31 C30 H30 120.4 . . ?
C30 C31 C24 117.81(16) . . ?
C30 C31 C32 122.92(16) . . ?
C32 C31 C24 119.25(15) . . ?
C31 C32 H32 119.6 . . ?
C33 C32 C31 120.70(15) . . ?
C33 C32 H32 119.6 . . ?
C32 C33 H33 119.9 . . ?
C32 C33 C34 120.23(17) . . ?
C34 C33 H33 119.9 . . ?
C23 C34 C33 121.24(16) . . ?
C23 C34 H34 119.4 . . ?
C33 C34 H34 119.4 . . ?

loop_
_geom_bond_atom_site_label_1
_geom_bond_atom_site_label_2
_geom_bond_distance
_geom_bond_site_symmetry_2
_geom_bond_publ_flag
O1 C5 1.210(2) . ?
O4 C22 1.212(2) . ?
N1 C2 1.315(2) . ?
N1 C3 1.370(2) . ?
O2 C8 1.365(2) . ?
O2 C9 1.421(3) . ?
O3 C18 1.408(3) . ?
O3 C19 1.3712(19) . ?
N2 C24 1.371(2) . ?
N2 C25 1.315(2) . ?
C1 H1 0.9300 . ?
C1 C2 1.402(3) . ?
C1 C10 1.353(3) . ?
C2 H2 0.9300 . ?
C3 C4 1.413(2) . ?
C3 C11 1.418(2) . ?
C4 C5 1.504(2) . ?
C4 C15 1.365(3) . ?
C5 C6 1.484(2) . ?
C6 C7 1.394(2) . ?
C6 C12 1.384(2) . ?
C7 H7 0.9300 . ?
C7 C8 1.383(2) . ?
C8 C14 1.392(3) . ?
C9 H9A 0.9600 . ?
C9 H9B 0.9600 . ?
C9 H9C 0.9600 . ?
C10 H10 0.9300 . ?
C10 C11 1.416(3) . ?
C11 C17 1.412(3) . ?
C12 H12 0.9300 . ?
C12 C13 1.392(3) . ?
C13 H13 0.9300 . ?
C13 C14 1.369(3) . ?
C14 H14 0.9300 . ?
C15 H15 0.9300 . ?
C15 C16 1.411(3) . ?
C16 H16 0.9300 . ?
C16 C17 1.345(3) . ?
C17 H17 0.9300 . ?
C18 H18A 0.9600 . ?
C18 H18B 0.9600 . ?
C18 H18C 0.9600 . ?
C19 C20 1.378(2) . ?
C19 C29 1.387(2) . ?
C20 H20 0.9300 . ?
C20 C21 1.397(2) . ?
C21 C22 1.488(2) . ?
C21 C27 1.383(2) . ?
C22 C23 1.502(2) . ?
C23 C24 1.419(2) . ?
C23 C34 1.369(2) . ?
C24 C31 1.419(2) . ?
C25 H25 0.9300 . ?
C25 C26 1.406(3) . ?
C26 H26 0.9300 . ?
C26 C30 1.354(3) . ?
C27 H27 0.9300 . ?
C27 C28 1.386(2) . ?
C28 H28 0.9300 . ?
C28 C29 1.376(2) . ?
C29 H29 0.9300 . ?
C30 H30 0.9300 . ?
C30 C31 1.407(2) . ?
C31 C32 1.412(3) . ?
C32 H32 0.9300 . ?
C32 C33 1.356(3) . ?
C33 H33 0.9300 . ?
C33 C34 1.402(2) . ?
C34 H34 0.9300 . ?

loop_
_geom_torsion_atom_site_label_1
_geom_torsion_atom_site_label_2
_geom_torsion_atom_site_label_3
_geom_torsion_atom_site_label_4
_geom_torsion
_geom_torsion_site_symmetry_1
_geom_torsion_site_symmetry_2
_geom_torsion_site_symmetry_3
_geom_torsion_site_symmetry_4
_geom_torsion_publ_flag
O1 C5 C6 C7 2.5(3) . . . . ?
O1 C5 C6 C12 -177.8(2) . . . . ?
O4 C22 C23 C24 118.7(2) . . . . ?
O4 C22 C23 C34 -55.6(2) . . . . ?
N1 C3 C4 C5 -9.8(2) . . . . ?
N1 C3 C4 C15 175.64(16) . . . . ?
N1 C3 C11 C10 3.9(2) . . . . ?
N1 C3 C11 C17 -176.54(16) . . . . ?
O2 C8 C14 C13 -179.10(18) . . . . ?
O3 C19 C20 C21 -178.74(15) . . . . ?
O3 C19 C29 C28 179.41(16) . . . . ?
N2 C24 C31 C30 1.3(2) . . . . ?
N2 C24 C31 C32 -177.21(14) . . . . ?
N2 C25 C26 C30 1.1(3) . . . . ?
C1 C10 C11 C3 -2.2(3) . . . . ?
C1 C10 C11 C17 178.29(19) . . . . ?
C2 N1 C3 C4 179.29(16) . . . . ?
C2 N1 C3 C11 -1.6(2) . . . . ?
C2 C1 C10 C11 -1.6(3) . . . . ?
C3 N1 C2 C1 -2.5(3) . . . . ?
C3 C4 C5 O1 -72.8(2) . . . . ?
C3 C4 C5 C6 108.73(18) . . . . ?
C3 C4 C15 C16 2.0(3) . . . . ?
C3 C11 C17 C16 -0.2(3) . . . . ?
C4 C3 C11 C10 -177.00(15) . . . . ?
C4 C3 C11 C17 2.6(2) . . . . ?
C4 C5 C6 C7 -179.13(15) . . . . ?
C4 C5 C6 C12 0.6(3) . . . . ?
C4 C15 C16 C17 0.4(3) . . . . ?
C5 C4 C15 C16 -172.47(18) . . . . ?
C5 C6 C7 C8 179.45(15) . . . . ?
C5 C6 C12 C13 -179.63(18) . . . . ?
C6 C7 C8 O2 179.29(15) . . . . ?
C6 C7 C8 C14 0.2(2) . . . . ?
C6 C12 C13 C14 0.2(3) . . . . ?
C7 C6 C12 C13 0.1(3) . . . . ?
C7 C8 C14 C13 0.1(3) . . . . ?
C9 O2 C8 C7 4.6(3) . . . . ?
C9 O2 C8 C14 -176.29(17) . . . . ?
C10 C1 C2 N1 4.2(3) . . . . ?
C10 C11 C17 C16 179.4(2) . . . . ?
C11 C3 C4 C5 171.11(14) . . . . ?
C11 C3 C4 C15 -3.5(2) . . . . ?
C12 C6 C7 C8 -0.3(2) . . . . ?
C12 C13 C14 C8 -0.3(3) . . . . ?
C15 C4 C5 O1 101.7(2) . . . . ?
C15 C4 C5 C6 -76.7(2) . . . . ?
C15 C16 C17 C11 -1.3(3) . . . . ?
C18 O3 C19 C20 -1.8(3) . . . . ?
C18 O3 C19 C29 179.75(17) . . . . ?
C19 C20 C21 C22 174.67(15) . . . . ?
C19 C20 C21 C27 -0.8(2) . . . . ?
C20 C19 C29 C28 0.9(3) . . . . ?
C20 C21 C22 O4 -9.7(3) . . . . ?
C20 C21 C22 C23 174.74(14) . . . . ?
C20 C21 C27 C28 1.4(2) . . . . ?
C21 C22 C23 C24 -65.6(2) . . . . ?
C21 C22 C23 C34 120.07(18) . . . . ?
C21 C27 C28 C29 -0.9(3) . . . . ?
C22 C21 C27 C28 -173.86(16) . . . . ?
C22 C23 C24 N2 3.4(2) . . . . ?
C22 C23 C24 C31 -173.99(13) . . . . ?
C22 C23 C34 C33 174.30(15) . . . . ?
C23 C24 C31 C30 178.53(14) . . . . ?
C23 C24 C31 C32 0.1(2) . . . . ?
C24 N2 C25 C26 -0.1(3) . . . . ?
C24 C23 C34 C33 -0.2(2) . . . . ?
C24 C31 C32 C33 -0.5(2) . . . . ?
C25 N2 C24 C23 -178.32(15) . . . . ?
C25 N2 C24 C31 -1.0(2) . . . . ?
C25 C26 C30 C31 -0.8(3) . . . . ?
C26 C30 C31 C24 -0.3(2) . . . . ?
C26 C30 C31 C32 178.12(16) . . . . ?
C27 C21 C22 O4 165.69(19) . . . . ?
C27 C21 C22 C23 -9.9(2) . . . . ?
C27 C28 C29 C19 -0.3(3) . . . . ?
C29 C19 C20 C21 -0.4(2) . . . . ?
C30 C31 C32 C33 -178.92(16) . . . . ?
C31 C32 C33 C34 0.6(3) . . . . ?
C32 C33 C34 C23 -0.3(3) . . . . ?
C34 C23 C24 N2 177.67(14) . . . . ?
C34 C23 C24 C31 0.3(2) . . . . ?
